data_2225112
loop_
_publ_author_name
'Lee, See Mun'
'Mohd Ali, Hapipah'
'Lo, Kong Mun'

_publ_section_title
'[<i>N</i>'-(5-Bromo-2-oxidobenzylidene-\k<i>O</i>)-3-hydroxy-2-naphthohydrazidato-\k^2^<i>N</i>',<i>O</i>]dimethyltin(IV)'
_journal_coeditor_code SJ2691
_journal_issue 2
_journal_name_full 'Acta Crystallographica Section E'
_journal_page_first m161
_journal_paper_doi 10.1107/S1600536810001133
_journal_volume 66
_journal_year 2010
_chemical_formula_iupac '[Sn (C H3)2 (C18 H11 Br N2 O3)]'
_chemical_formula_moiety 'C20 H17 Br N2 O3 Sn'
_chemical_formula_sum 'C20 H17 Br N2 O3 Sn'
_chemical_formula_weight 531.96
_chemical_name_systematic
;
[<i>N</i>'-(5-Bromo-2-oxidobenzylidene-\k<i>O</i>)-3-hydroxy-2-
naphthohydrazidato-\k^2^<i>N</i>',<i>O</i>]dimethyltin(IV)
;
_space_group_IT_number 2
_symmetry_cell_setting triclinic
_symmetry_space_group_name_Hall '-P 1'
_symmetry_space_group_name_H-M 'P -1'
_atom_sites_solution_hydrogens geom
_atom_sites_solution_primary direct
_atom_sites_solution_secondary difmap
_audit_creation_method SHELXL-97
_cell_angle_alpha 87.4640(10)
_cell_angle_beta 76.1280(10)
_cell_angle_gamma 81.2130(10)
_cell_formula_units_Z 2
_cell_length_a 6.8662(5)
_cell_length_b 11.7998(9)
_cell_length_c 11.9365(9)
_cell_measurement_reflns_used 3900
_cell_measurement_temperature 145(2)
_cell_measurement_theta_max 30.55
_cell_measurement_theta_min 2.47
_cell_volume 927.84(12)
_computing_cell_refinement 'SAINT (Bruker, 20080)'
_computing_data_collection 'APEX2 (Bruker, 2008)'
_computing_data_reduction 'SAINT (Bruker, 2008)'
_computing_molecular_graphics 'X-SEED (Barbour, 2001)'
_computing_publication_material 'pubCIF (Westrip, 2010)'
_computing_structure_refinement 'SHELXL97 (Sheldrick, 2008)'
_computing_structure_solution 'SHELXS97 (Sheldrick, 2008)'
_diffrn_ambient_temperature 145(2)
_diffrn_measured_fraction_theta_full 0.975
_diffrn_measured_fraction_theta_max 0.944
_diffrn_measurement_device_type 'Bruker APEXII CCD area-detector'
_diffrn_measurement_method '\w scans'
_diffrn_radiation_monochromator graphite
_diffrn_radiation_source 'fine-focus sealed tube'
_diffrn_radiation_type MoK\a
_diffrn_radiation_wavelength 0.71073
_diffrn_reflns_av_R_equivalents 0.0164
_diffrn_reflns_av_sigmaI/netI 0.0324
_diffrn_reflns_limit_h_max 8
_diffrn_reflns_limit_h_min -8
_diffrn_reflns_limit_k_max 15
_diffrn_reflns_limit_k_min -10
_diffrn_reflns_limit_l_max 15
_diffrn_reflns_limit_l_min -15
_diffrn_reflns_number 5350
_diffrn_reflns_theta_full 25.00
_diffrn_reflns_theta_max 27.50
_diffrn_reflns_theta_min 1.75
_exptl_absorpt_coefficient_mu 3.554
_exptl_absorpt_correction_T_max 0.740
_exptl_absorpt_correction_T_min 0.338
_exptl_absorpt_correction_type multi-scan
_exptl_absorpt_process_details '(SADABS; Sheldrick, 1996)'
_exptl_crystal_colour yellow
_exptl_crystal_density_diffrn 1.904
_exptl_crystal_density_method 'not measured'
_exptl_crystal_description plate
_exptl_crystal_F_000 520
_exptl_crystal_size_max 0.39
_exptl_crystal_size_mid 0.37
_exptl_crystal_size_min 0.09
_refine_diff_density_max 0.633
_refine_diff_density_min -0.755
_refine_ls_extinction_method none
_refine_ls_goodness_of_fit_ref 1.141
_refine_ls_hydrogen_treatment constr
_refine_ls_matrix_type full
_refine_ls_number_parameters 245
_refine_ls_number_reflns 4028
_refine_ls_number_restraints 1
_refine_ls_restrained_S_all 1.140
_refine_ls_R_factor_all 0.0276
_refine_ls_R_factor_gt 0.0239
_refine_ls_shift/su_max 0.001
_refine_ls_shift/su_mean 0.000
_refine_ls_structure_factor_coef Fsqd
_refine_ls_weighting_details 'calc w=1/[\s^2^(Fo^2^)+(0.0316P)^2^+1.8608P] where P=(Fo^2^+2Fc^2^)/3'
_refine_ls_weighting_scheme calc
_refine_ls_wR_factor_gt 0.0653
_refine_ls_wR_factor_ref 0.0785
_reflns_number_gt 3703
_reflns_number_total 4028
_reflns_threshold_expression I>2\s(I)
_cod_data_source_file sj2691.cif
_cod_data_source_block I
_cod_depositor_comments
;
The following automatic conversions were performed:
'_symmetry_cell_setting' value 'Triclinic' changed to 'triclinic'
according to '/home/saulius/struct/CIF-dictionaries/cif_core.dic'
dictionary named 'cif_core.dic' version 2.4.1 from 2010-06-29.

Automatic conversion script
Id: cif_fix_enum 1527 2010-12-29 10:47:43Z saulius 

The following automatic conversions were performed:

'_symmetry_cell_setting' value 'Triclinic' changed to 'triclinic'
according to /home/saulius/struct/CIF-dictionaries/cif_core.dic
dictionary named 'cif_core.dic' version 2.4.1 from 2010-06-29.

Automatic conversion script
Id: cif_fix_values 1715 2011-07-08 13:25:40Z adriana 
;
_cod_database_code 2225112
_cod_database_fobs_code 2225112

loop_
_symmetry_equiv_pos_as_xyz
'x, y, z'
'-x, -y, -z'

loop_
_atom_site_type_symbol
_atom_site_label
_atom_site_fract_x
_atom_site_fract_y
_atom_site_fract_z
_atom_site_U_iso_or_equiv
_atom_site_adp_type
_atom_site_calc_flag
_atom_site_refinement_flags
_atom_site_occupancy
_atom_site_disorder_assembly
_atom_site_disorder_group
Sn Sn1 0.75049(3) 0.561594(19) 0.670242(18) 0.01412(8) Uani d . 1 . .
Br Br1 0.57215(5) -0.06224(3) 0.64595(3) 0.02011(9) Uani d . 1 . .
N N1 0.5307(4) 0.4692(2) 0.7889(2) 0.0141(5) Uani d . 1 . .
N N2 0.3995(4) 0.5332(3) 0.8788(2) 0.0172(6) Uani d . 1 . .
O O1 0.8546(4) 0.4001(2) 0.5966(2) 0.0202(5) Uani d . 1 . .
O O2 0.5723(4) 0.6809(2) 0.7987(2) 0.0228(5) Uani d . 1 . .
O O3 0.1095(4) 0.5698(2) 1.0656(2) 0.0219(5) Uani d D 1 . .
H H3 0.1750 0.5344 1.0054 0.033 Uiso calc RD 1 . .
C C1 0.6138(5) 0.2791(3) 0.6996(3) 0.0141(6) Uani d . 1 . .
C C2 0.7792(5) 0.3027(3) 0.6092(3) 0.0152(6) Uani d . 1 . .
C C3 0.8681(5) 0.2152(3) 0.5277(3) 0.0188(7) Uani d . 1 . .
H H3A 0.9776 0.2288 0.4655 0.023 Uiso calc R 1 . .
C C4 0.7999(5) 0.1105(3) 0.5364(3) 0.0158(6) Uani d . 1 . .
H H4 0.8593 0.0541 0.4790 0.019 Uiso calc R 1 . .
C C5 0.6435(5) 0.0871(3) 0.6295(3) 0.0164(6) Uani d . 1 . .
C C6 0.5524(5) 0.1702(3) 0.7093(3) 0.0154(6) Uani d . 1 . .
H H6 0.4459 0.1540 0.7723 0.019 Uiso calc R 1 . .
C C7 0.5032(5) 0.3630(3) 0.7853(3) 0.0150(6) Uani d . 1 . .
H H7 0.3999 0.3379 0.8450 0.018 Uiso calc R 1 . .
C C8 0.4332(5) 0.6410(3) 0.8761(3) 0.0164(6) Uani d . 1 . .
C C9 0.3027(5) 0.7184(3) 0.9668(3) 0.0151(6) Uani d . 1 . .
C C10 0.1483(5) 0.6797(3) 1.0581(3) 0.0147(6) Uani d . 1 . .
C C11 0.0383(5) 0.7555(3) 1.1419(3) 0.0154(6) Uani d . 1 . .
H H11 -0.0602 0.7291 1.2037 0.018 Uiso calc R 1 . .
C C12 0.0673(5) 0.8711(3) 1.1392(3) 0.0139(6) Uani d . 1 . .
C C13 -0.0460(5) 0.9515(3) 1.2244(3) 0.0189(7) Uani d . 1 . .
H H13 -0.1429 0.9267 1.2880 0.023 Uiso calc R 1 . .
C C14 -0.0175(5) 1.0647(3) 1.2160(3) 0.0190(7) Uani d . 1 . .
H H14 -0.0962 1.1174 1.2732 0.023 Uiso calc R 1 . .
C C15 0.1279(5) 1.1033(3) 1.1232(3) 0.0192(7) Uani d . 1 . .
H H15 0.1469 1.1816 1.1186 0.023 Uiso calc R 1 . .
C C16 0.2407(5) 1.0289(3) 1.0405(3) 0.0164(6) Uani d . 1 . .
H H16 0.3376 1.0558 0.9782 0.020 Uiso calc R 1 . .
C C17 0.2153(5) 0.9112(3) 1.0461(3) 0.0138(6) Uani d . 1 . .
C C18 0.3312(5) 0.8320(3) 0.9627(3) 0.0152(6) Uani d . 1 . .
H H18 0.4322 0.8573 0.9017 0.018 Uiso calc R 1 . .
C C19 1.0295(5) 0.5826(3) 0.7067(3) 0.0201(7) Uani d . 1 . .
H H19A 1.0478 0.5367 0.7748 0.030 Uiso calc R 1 . .
H H19B 1.0291 0.6637 0.7216 0.030 Uiso calc R 1 . .
H H19C 1.1409 0.5572 0.6405 0.030 Uiso calc R 1 . .
C C20 0.6241(5) 0.6376(3) 0.5344(3) 0.0227(7) Uani d . 1 . .
H H20A 0.4933 0.6117 0.5391 0.034 Uiso calc R 1 . .
H H20B 0.7165 0.6150 0.4601 0.034 Uiso calc R 1 . .
H H20C 0.6040 0.7213 0.5412 0.034 Uiso calc R 1 . .

loop_
_atom_site_aniso_label
_atom_site_aniso_U_11
_atom_site_aniso_U_22
_atom_site_aniso_U_33
_atom_site_aniso_U_12
_atom_site_aniso_U_13
_atom_site_aniso_U_23
Sn1 0.01425(12) 0.01281(13) 0.01497(12) -0.00358(8) -0.00180(8) -0.00023(8)
Br1 0.02169(17) 0.01283(18) 0.02579(18) -0.00506(13) -0.00342(14) -0.00316(13)
N1 0.0149(12) 0.0107(13) 0.0174(13) -0.0042(10) -0.0034(10) 0.0001(10)
N2 0.0154(13) 0.0220(15) 0.0131(12) -0.0028(11) -0.0010(10) -0.0018(11)
O1 0.0197(12) 0.0140(12) 0.0244(12) -0.0038(9) 0.0011(10) -0.0017(10)
O2 0.0216(12) 0.0197(13) 0.0232(12) -0.0073(10) 0.0054(10) -0.0029(10)
O3 0.0292(13) 0.0127(12) 0.0214(12) -0.0114(10) 0.0050(10) -0.0056(9)
C1 0.0160(14) 0.0122(15) 0.0151(14) -0.0024(12) -0.0058(12) -0.0001(12)
C2 0.0162(15) 0.0134(16) 0.0172(15) -0.0026(12) -0.0061(12) 0.0000(12)
C3 0.0164(15) 0.0223(18) 0.0160(15) -0.0008(13) -0.0022(12) 0.0031(13)
C4 0.0175(15) 0.0133(16) 0.0168(15) -0.0006(12) -0.0051(12) -0.0014(12)
C5 0.0173(15) 0.0141(16) 0.0194(16) -0.0024(12) -0.0075(12) -0.0002(13)
C6 0.0146(14) 0.0159(16) 0.0171(15) -0.0062(12) -0.0042(12) 0.0015(12)
C7 0.0157(14) 0.0140(16) 0.0168(15) -0.0063(12) -0.0049(12) 0.0033(12)
C8 0.0131(14) 0.0223(18) 0.0143(15) -0.0037(12) -0.0040(12) 0.0021(13)
C9 0.0151(14) 0.0150(16) 0.0157(15) -0.0012(12) -0.0051(12) -0.0013(12)
C10 0.0181(15) 0.0119(15) 0.0155(15) -0.0045(12) -0.0047(12) -0.0025(12)
C11 0.0154(14) 0.0174(17) 0.0139(14) -0.0057(12) -0.0024(12) -0.0015(12)
C12 0.0139(14) 0.0144(16) 0.0149(14) -0.0036(12) -0.0050(11) -0.0022(12)
C13 0.0145(15) 0.0284(19) 0.0137(15) -0.0037(13) -0.0029(12) 0.0001(13)
C14 0.0202(16) 0.0201(18) 0.0178(16) -0.0024(13) -0.0059(13) -0.0044(13)
C15 0.0207(16) 0.0173(17) 0.0206(16) -0.0011(13) -0.0073(13) -0.0035(13)
C16 0.0182(15) 0.0120(16) 0.0202(16) -0.0047(12) -0.0051(12) -0.0025(12)
C17 0.0162(14) 0.0134(15) 0.0125(14) -0.0016(12) -0.0049(11) -0.0024(12)
C18 0.0147(14) 0.0176(17) 0.0132(14) -0.0020(12) -0.0035(11) -0.0007(12)
C19 0.0173(15) 0.0249(19) 0.0193(16) -0.0090(14) -0.0031(13) -0.0007(14)
C20 0.0225(17) 0.0223(19) 0.0238(17) -0.0015(14) -0.0079(14) 0.0017(14)

loop_
_atom_type_symbol
_atom_type_description
_atom_type_scat_dispersion_real
_atom_type_scat_dispersion_imag
_atom_type_scat_source
C C 0.0033 0.0016 'International Tables Vol C Tables 4.2.6.8 and 6.1.1.4'
H H 0.0000 0.0000 'International Tables Vol C Tables 4.2.6.8 and 6.1.1.4'
N N 0.0061 0.0033 'International Tables Vol C Tables 4.2.6.8 and 6.1.1.4'
O O 0.0106 0.0060 'International Tables Vol C Tables 4.2.6.8 and 6.1.1.4'
Br Br -0.2901 2.4595 'International Tables Vol C Tables 4.2.6.8 and 6.1.1.4'
Sn Sn -0.6537 1.4246 'International Tables Vol C Tables 4.2.6.8 and 6.1.1.4'

loop_
_geom_angle_atom_site_label_1
_geom_angle_atom_site_label_2
_geom_angle_atom_site_label_3
_geom_angle_site_symmetry_1
_geom_angle_site_symmetry_3
_geom_angle
_geom_angle_publ_flag
O1 Sn1 C19 . . 95.10(12) ?
O1 Sn1 C20 . . 97.09(13) ?
C19 Sn1 C20 . . 127.84(14) ?
O1 Sn1 O2 . . 155.27(9) ?
C19 Sn1 O2 . . 94.33(12) ?
C20 Sn1 O2 . . 95.04(13) ?
O1 Sn1 N1 . . 83.01(10) ?
C19 Sn1 N1 . . 121.63(12) ?
C20 Sn1 N1 . . 110.12(12) ?
O2 Sn1 N1 . . 72.59(10) ?
C7 N1 N2 . . 115.3(3) ?
C7 N1 Sn1 . . 128.8(2) ?
N2 N1 Sn1 . . 115.9(2) ?
C8 N2 N1 . . 112.2(3) ?
C2 O1 Sn1 . . 133.1(2) ?
C8 O2 Sn1 . . 115.9(2) ?
C10 O3 H3 . . 109.5 ?
C6 C1 C2 . . 120.1(3) ?
C6 C1 C7 . . 117.1(3) ?
C2 C1 C7 . . 122.8(3) ?
O1 C2 C3 . . 118.3(3) ?
O1 C2 C1 . . 124.5(3) ?
C3 C2 C1 . . 117.2(3) ?
C4 C3 C2 . . 121.6(3) ?
C4 C3 H3A . . 119.2 ?
C2 C3 H3A . . 119.2 ?
C3 C4 C5 . . 120.2(3) ?
C3 C4 H4 . . 119.9 ?
C5 C4 H4 . . 119.9 ?
C6 C5 C4 . . 119.8(3) ?
C6 C5 Br1 . . 121.4(2) ?
C4 C5 Br1 . . 118.7(3) ?
C5 C6 C1 . . 120.9(3) ?
C5 C6 H6 . . 119.5 ?
C1 C6 H6 . . 119.5 ?
N1 C7 C1 . . 126.6(3) ?
N1 C7 H7 . . 116.7 ?
C1 C7 H7 . . 116.7 ?
O2 C8 N2 . . 123.4(3) ?
O2 C8 C9 . . 119.1(3) ?
N2 C8 C9 . . 117.5(3) ?
C18 C9 C10 . . 119.4(3) ?
C18 C9 C8 . . 118.2(3) ?
C10 C9 C8 . . 122.5(3) ?
O3 C10 C11 . . 118.6(3) ?
O3 C10 C9 . . 122.3(3) ?
C11 C10 C9 . . 119.2(3) ?
C10 C11 C12 . . 121.9(3) ?
C10 C11 H11 . . 119.0 ?
C12 C11 H11 . . 119.0 ?
C11 C12 C13 . . 123.0(3) ?
C11 C12 C17 . . 119.2(3) ?
C13 C12 C17 . . 117.8(3) ?
C14 C13 C12 . . 121.0(3) ?
C14 C13 H13 . . 119.5 ?
C12 C13 H13 . . 119.5 ?
C13 C14 C15 . . 120.6(3) ?
C13 C14 H14 . . 119.7 ?
C15 C14 H14 . . 119.7 ?
C16 C15 C14 . . 120.3(3) ?
C16 C15 H15 . . 119.9 ?
C14 C15 H15 . . 119.9 ?
C15 C16 C17 . . 120.7(3) ?
C15 C16 H16 . . 119.6 ?
C17 C16 H16 . . 119.6 ?
C18 C17 C16 . . 122.1(3) ?
C18 C17 C12 . . 118.3(3) ?
C16 C17 C12 . . 119.6(3) ?
C9 C18 C17 . . 121.9(3) ?
C9 C18 H18 . . 119.0 ?
C17 C18 H18 . . 119.0 ?
Sn1 C19 H19A . . 109.5 ?
Sn1 C19 H19B . . 109.5 ?
H19A C19 H19B . . 109.5 ?
Sn1 C19 H19C . . 109.5 ?
H19A C19 H19C . . 109.5 ?
H19B C19 H19C . . 109.5 ?
Sn1 C20 H20A . . 109.5 ?
Sn1 C20 H20B . . 109.5 ?
H20A C20 H20B . . 109.5 ?
Sn1 C20 H20C . . 109.5 ?
H20A C20 H20C . . 109.5 ?
H20B C20 H20C . . 109.5 ?

loop_
_geom_bond_atom_site_label_1
_geom_bond_atom_site_label_2
_geom_bond_site_symmetry_2
_geom_bond_distance
_geom_bond_publ_flag
Sn1 O1 . 2.084(2) ?
Sn1 C19 . 2.116(3) ?
Sn1 C20 . 2.120(3) ?
Sn1 O2 . 2.143(2) ?
Sn1 N1 . 2.194(3) ?
Br1 C5 . 1.890(3) ?
N1 C7 . 1.300(4) ?
N1 N2 . 1.390(4) ?
N2 C8 . 1.324(5) ?
O1 C2 . 1.320(4) ?
O2 C8 . 1.290(4) ?
O3 C10 . 1.358(4) ?
O3 H3 . 0.8400 ?
C1 C6 . 1.404(4) ?
C1 C2 . 1.419(4) ?
C1 C7 . 1.446(5) ?
C2 C3 . 1.413(5) ?
C3 C4 . 1.377(5) ?
C3 H3A . 0.9500 ?
C4 C5 . 1.399(5) ?
C4 H4 . 0.9500 ?
C5 C6 . 1.367(5) ?
C6 H6 . 0.9500 ?
C7 H7 . 0.9500 ?
C8 C9 . 1.477(5) ?
C9 C18 . 1.381(5) ?
C9 C10 . 1.438(4) ?
C10 C11 . 1.372(5) ?
C11 C12 . 1.406(5) ?
C11 H11 . 0.9500 ?
C12 C13 . 1.421(5) ?
C12 C17 . 1.432(4) ?
C13 C14 . 1.375(5) ?
C13 H13 . 0.9500 ?
C14 C15 . 1.412(5) ?
C14 H14 . 0.9500 ?
C15 C16 . 1.360(5) ?
C15 H15 . 0.9500 ?
C16 C17 . 1.422(5) ?
C16 H16 . 0.9500 ?
C17 C18 . 1.405(4) ?
C18 H18 . 0.9500 ?
C19 H19A . 0.9800 ?
C19 H19B . 0.9800 ?
C19 H19C . 0.9800 ?
C20 H20A . 0.9800 ?
C20 H20B . 0.9800 ?
C20 H20C . 0.9800 ?

loop_
_geom_hbond_atom_site_label_D
_geom_hbond_atom_site_label_H
_geom_hbond_atom_site_label_A
_geom_hbond_site_symmetry_A
_geom_hbond_distance_DH
_geom_hbond_distance_HA
_geom_hbond_distance_DA
_geom_hbond_angle_DHA
O3 H3 N2 . 0.84 1.88 2.611(4) 144.4

loop_
_geom_torsion_atom_site_label_1
_geom_torsion_atom_site_label_2
_geom_torsion_atom_site_label_3
_geom_torsion_atom_site_label_4
_geom_torsion_site_symmetry_1
_geom_torsion_site_symmetry_2
_geom_torsion_site_symmetry_3
_geom_torsion_site_symmetry_4
_geom_torsion
_geom_torsion_publ_flag
O1 Sn1 N1 C7 . . . . -5.4(3) ?
C19 Sn1 N1 C7 . . . . -97.1(3) ?
C20 Sn1 N1 C7 . . . . 89.6(3) ?
O2 Sn1 N1 C7 . . . . 178.6(3) ?
O1 Sn1 N1 N2 . . . . 176.3(2) ?
C19 Sn1 N1 N2 . . . . 84.6(2) ?
C20 Sn1 N1 N2 . . . . -88.7(2) ?
O2 Sn1 N1 N2 . . . . 0.3(2) ?
C7 N1 N2 C8 . . . . -178.8(3) ?
Sn1 N1 N2 C8 . . . . -0.3(3) ?
C19 Sn1 O1 C2 . . . . 133.7(3) ?
C20 Sn1 O1 C2 . . . . -97.1(3) ?
O2 Sn1 O1 C2 . . . . 21.7(4) ?
N1 Sn1 O1 C2 . . . . 12.4(3) ?
O1 Sn1 O2 C8 . . . . -10.0(4) ?
C19 Sn1 O2 C8 . . . . -122.1(2) ?
C20 Sn1 O2 C8 . . . . 109.2(2) ?
N1 Sn1 O2 C8 . . . . -0.3(2) ?
Sn1 O1 C2 C3 . . . . 166.5(2) ?
Sn1 O1 C2 C1 . . . . -13.5(5) ?
C6 C1 C2 O1 . . . . -176.3(3) ?
C7 C1 C2 O1 . . . . 3.1(5) ?
C6 C1 C2 C3 . . . . 3.7(4) ?
C7 C1 C2 C3 . . . . -177.0(3) ?
O1 C2 C3 C4 . . . . 178.9(3) ?
C1 C2 C3 C4 . . . . -1.1(5) ?
C2 C3 C4 C5 . . . . -2.2(5) ?
C3 C4 C5 C6 . . . . 2.8(5) ?
C3 C4 C5 Br1 . . . . -174.0(2) ?
C4 C5 C6 C1 . . . . -0.2(5) ?
Br1 C5 C6 C1 . . . . 176.6(2) ?
C2 C1 C6 C5 . . . . -3.1(5) ?
C7 C1 C6 C5 . . . . 177.5(3) ?
N2 N1 C7 C1 . . . . 178.1(3) ?
Sn1 N1 C7 C1 . . . . -0.2(5) ?
C6 C1 C7 N1 . . . . -177.1(3) ?
C2 C1 C7 N1 . . . . 3.5(5) ?
Sn1 O2 C8 N2 . . . . 0.3(4) ?
Sn1 O2 C8 C9 . . . . -179.4(2) ?
N1 N2 C8 O2 . . . . 0.0(4) ?
N1 N2 C8 C9 . . . . 179.6(3) ?
O2 C8 C9 C18 . . . . 2.0(4) ?
N2 C8 C9 C18 . . . . -177.7(3) ?
O2 C8 C9 C10 . . . . -178.2(3) ?
N2 C8 C9 C10 . . . . 2.2(5) ?
C18 C9 C10 O3 . . . . 178.5(3) ?
C8 C9 C10 O3 . . . . -1.4(5) ?
C18 C9 C10 C11 . . . . -2.7(5) ?
C8 C9 C10 C11 . . . . 177.4(3) ?
O3 C10 C11 C12 . . . . -178.9(3) ?
C9 C10 C11 C12 . . . . 2.2(5) ?
C10 C11 C12 C13 . . . . 179.4(3) ?
C10 C11 C12 C17 . . . . 0.2(5) ?
C11 C12 C13 C14 . . . . -177.7(3) ?
C17 C12 C13 C14 . . . . 1.5(5) ?
C12 C13 C14 C15 . . . . -1.0(5) ?
C13 C14 C15 C16 . . . . 0.4(5) ?
C14 C15 C16 C17 . . . . -0.3(5) ?
C15 C16 C17 C18 . . . . -179.2(3) ?
C15 C16 C17 C12 . . . . 0.9(5) ?
C11 C12 C17 C18 . . . . -2.1(4) ?
C13 C12 C17 C18 . . . . 178.7(3) ?
C11 C12 C17 C16 . . . . 177.8(3) ?
C13 C12 C17 C16 . . . . -1.4(4) ?
C10 C9 C18 C17 . . . . 0.8(5) ?
C8 C9 C18 C17 . . . . -179.3(3) ?
C16 C17 C18 C9 . . . . -178.3(3) ?
C12 C17 C18 C9 . . . . 1.6(5) ?
